data_4119124
loop_
_publ_author_name
'Geier, Stephen J.'
'Stephan, Douglas W.'

_publ_section_title
;
 Lutidine/B(C6F5)3: At the Boundary of Classical and Frustrated Lewis Pair
 Reactivity
;
_journal_issue 10
_journal_name_full 'Journal of the American Chemical Society'
_journal_page_first 3476
_journal_page_last 3477
_journal_paper_doi 10.1021/ja900572x
_journal_volume 131
_journal_year 2009
_chemical_formula_sum 'C29 H17 B F15 N O'
_chemical_formula_weight 691.25
_space_group_IT_number 33
_symmetry_cell_setting orthorhombic
_symmetry_space_group_name_Hall 'P 2c -2n'
_symmetry_space_group_name_H-M 'P n a 21'
_atom_sites_solution_hydrogens geom
_atom_sites_solution_primary direct
_atom_sites_solution_secondary difmap
_audit_creation_method SHELXL-97
_cell_angle_alpha 90.00
_cell_angle_beta 90.00
_cell_angle_gamma 90.00
_cell_formula_units_Z 4
_cell_length_a 17.4334(9)
_cell_length_b 10.6793(6)
_cell_length_c 14.4679(8)
_cell_measurement_temperature 296(2)
_cell_volume 2693.6(3)
_computing_structure_refinement 'SHELXL-97 (Sheldrick, 1997)'
_computing_structure_solution 'SHELXS-97 (Sheldrick, 1990)'
_diffrn_ambient_temperature 296(2)
_diffrn_measured_fraction_theta_full 0.988
_diffrn_measured_fraction_theta_max 0.988
_diffrn_radiation_monochromator graphite
_diffrn_radiation_source 'fine-focus sealed tube'
_diffrn_radiation_type MoK\a
_diffrn_radiation_wavelength 0.71073
_diffrn_reflns_av_R_equivalents 0.0205
_diffrn_reflns_av_sigmaI/netI 0.0276
_diffrn_reflns_limit_h_max 31
_diffrn_reflns_limit_h_min -25
_diffrn_reflns_limit_k_max 19
_diffrn_reflns_limit_k_min -15
_diffrn_reflns_limit_l_max 26
_diffrn_reflns_limit_l_min -19
_diffrn_reflns_number 35400
_diffrn_reflns_theta_full 40.01
_diffrn_reflns_theta_max 40.01
_diffrn_reflns_theta_min 2.24
_exptl_absorpt_coefficient_mu 0.175
_exptl_absorpt_correction_T_max 0.9335
_exptl_absorpt_correction_T_min 0.9178
_exptl_absorpt_correction_type empirical
_exptl_crystal_colour colorless
_exptl_crystal_density_diffrn 1.705
_exptl_crystal_density_method 'not measured'
_exptl_crystal_description blocks
_exptl_crystal_F_000 1384
_exptl_crystal_size_max 0.50
_exptl_crystal_size_mid 0.40
_exptl_crystal_size_min 0.40
_refine_diff_density_max 0.542
_refine_diff_density_min -0.497
_refine_diff_density_rms 0.064
_refine_ls_abs_structure_details 'Flack H D (1983), Acta Cryst. A39, 876-881'
_refine_ls_abs_structure_Flack -0.1(2)
_refine_ls_extinction_method none
_refine_ls_goodness_of_fit_ref 1.046
_refine_ls_hydrogen_treatment mixed
_refine_ls_matrix_type full
_refine_ls_number_parameters 424
_refine_ls_number_reflns 13352
_refine_ls_number_restraints 1
_refine_ls_restrained_S_all 1.046
_refine_ls_R_factor_all 0.0524
_refine_ls_R_factor_gt 0.0389
_refine_ls_shift/su_max 0.001
_refine_ls_shift/su_mean 0.000
_refine_ls_structure_factor_coef Fsqd
_refine_ls_weighting_details 'calc w=1/[\s^2^(Fo^2^)+(0.0693P)^2^+0.1745P] where P=(Fo^2^+2Fc^2^)/3'
_refine_ls_weighting_scheme calc
_refine_ls_wR_factor_gt 0.1063
_refine_ls_wR_factor_ref 0.1146
_reflns_number_gt 10991
_reflns_number_total 13352
_reflns_threshold_expression >2sigma(I)
_cod_data_source_file ja900572xsup1.cif
_cod_data_source_block 2,6-Me2C5H3N(CH2)4OB(C6F5)3
_cod_original_sg_symbol_H-M Pna2(1)
_cod_database_code 4119124

loop_
_symmetry_equiv_pos_as_xyz
'x, y, z'
'-x, -y, z+1/2'
'x+1/2, -y+1/2, z'
'-x+1/2, y+1/2, z+1/2'

loop_
_atom_site_label
_atom_site_type_symbol
_atom_site_fract_x
_atom_site_fract_y
_atom_site_fract_z
_atom_site_U_iso_or_equiv
_atom_site_adp_type
_atom_site_occupancy
_atom_site_symmetry_multiplicity
_atom_site_calc_flag
_atom_site_refinement_flags
B1 B 0.34307(7) 1.18047(10) 0.40935(9) 0.01504(18) Uani 1 1 d .
F2 F 0.31004(5) 0.95817(7) 0.27595(6) 0.02344(14) Uani 1 1 d .
F3 F 0.35218(6) 0.94488(8) 0.10124(7) 0.03281(19) Uani 1 1 d .
F4 F 0.43768(7) 1.13049(10) 0.02182(6) 0.0383(2) Uani 1 1 d .
F5 F 0.47521(6) 1.33641(9) 0.12426(7) 0.03284(19) Uani 1 1 d .
F6 F 0.43135(5) 1.35557(7) 0.29873(6) 0.02471(15) Uani 1 1 d .
F8 F 0.19941(5) 1.13244(7) 0.31632(6) 0.02507(16) Uani 1 1 d .
F9 F 0.09136(5) 1.29646(10) 0.26805(7) 0.03139(18) Uani 1 1 d .
F10 F 0.09968(5) 1.53883(9) 0.32629(8) 0.0344(2) Uani 1 1 d .
F11 F 0.22173(6) 1.61265(8) 0.43204(8) 0.0351(2) Uani 1 1 d .
F12 F 0.33050(5) 1.45383(7) 0.47858(7) 0.02754(17) Uani 1 1 d .
F14 F 0.21370(5) 1.15097(7) 0.54633(6) 0.02512(16) Uani 1 1 d .
F15 F 0.18461(5) 0.95406(8) 0.65031(6) 0.03080(19) Uani 1 1 d .
F16 F 0.26977(6) 0.74034(8) 0.63384(7) 0.03002(17) Uani 1 1 d .
F17 F 0.38833(5) 0.73453(7) 0.51139(7) 0.02783(16) Uani 1 1 d .
F18 F 0.41914(4) 0.92936(7) 0.40451(5) 0.02101(13) Uani 1 1 d .
N1 N 0.46706(6) 1.30676(9) 0.75526(7) 0.01779(16) Uani 1 1 d .
O1 O 0.40393(4) 1.23837(7) 0.46373(6) 0.01687(13) Uani 1 1 d .
C1 C 0.37058(6) 1.15587(9) 0.30021(8) 0.01569(16) Uani 1 1 d .
C2 C 0.35208(7) 1.05533(10) 0.24356(8) 0.01789(17) Uani 1 1 d .
C3 C 0.37350(8) 1.04548(11) 0.15117(8) 0.0223(2) Uani 1 1 d .
C4 C 0.41620(8) 1.13907(13) 0.11054(9) 0.0253(2) Uani 1 1 d .
C5 C 0.43523(7) 1.24206(12) 0.16276(9) 0.0224(2) Uani 1 1 d .
C6 C 0.41210(7) 1.24882(10) 0.25444(8) 0.01751(17) Uani 1 1 d .
C7 C 0.27229(6) 1.28285(10) 0.39748(8) 0.01558(16) Uani 1 1 d .
C8 C 0.20794(6) 1.25135(10) 0.34538(9) 0.01796(17) Uani 1 1 d .
C9 C 0.15073(7) 1.33429(11) 0.32031(9) 0.02083(19) Uani 1 1 d .
C10 C 0.15497(7) 1.45708(11) 0.34950(10) 0.0229(2) Uani 1 1 d .
C11 C 0.21669(7) 1.49362(10) 0.40239(10) 0.0223(2) Uani 1 1 d .
C12 C 0.27355(6) 1.40733(10) 0.42555(9) 0.01866(18) Uani 1 1 d .
C13 C 0.31679(6) 1.05131(9) 0.46578(8) 0.01563(16) Uani 1 1 d .
C14 C 0.25874(6) 1.04941(10) 0.53175(8) 0.01719(17) Uani 1 1 d .
C15 C 0.24233(7) 0.94759(11) 0.58832(8) 0.01986(19) Uani 1 1 d .
C16 C 0.28517(7) 0.84020(10) 0.58100(9) 0.02035(19) Uani 1 1 d .
C17 C 0.34481(7) 0.83697(10) 0.51825(9) 0.01917(18) Uani 1 1 d .
C18 C 0.35933(6) 0.94051(10) 0.46302(8) 0.01676(17) Uani 1 1 d .
C19 C 0.47617(6) 1.17891(10) 0.46859(8) 0.01733(17) Uani 1 1 d .
H19A H 0.4910 1.1484 0.4080 0.021 Uiso 1 1 calc R
H19B H 0.4738 1.1082 0.5106 0.021 Uiso 1 1 calc R
C20 C 0.53444(6) 1.27411(11) 0.50313(8) 0.01875(18) Uani 1 1 d .
H20A H 0.5431 1.3362 0.4553 0.022 Uiso 1 1 calc R
H20B H 0.5828 1.2319 0.5147 0.022 Uiso 1 1 calc R
C21 C 0.50849(7) 1.34032(10) 0.59165(8) 0.01975(19) Uani 1 1 d .
H21A H 0.5469 1.4012 0.6099 0.024 Uiso 1 1 calc R
H21B H 0.4609 1.3848 0.5800 0.024 Uiso 1 1 calc R
C22 C 0.49647(7) 1.24627(11) 0.66996(9) 0.02018(19) Uani 1 1 d .
H22A H 0.4604 1.1827 0.6500 0.024 Uiso 1 1 calc R
H22B H 0.5448 1.2052 0.6835 0.024 Uiso 1 1 calc R
C23 C 0.60256(7) 1.34424(12) 0.80003(10) 0.0237(2) Uani 1 1 d .
H23A H 0.6111 1.3041 0.7416 0.036 Uiso 1 1 calc R
H23B H 0.6265 1.2962 0.8482 0.036 Uiso 1 1 calc R
H23C H 0.6242 1.4269 0.7988 0.036 Uiso 1 1 calc R
C24 C 0.51842(7) 1.35283(10) 0.81800(8) 0.01800(17) Uani 1 1 d .
C25 C 0.49120(7) 1.40708(11) 0.89847(9) 0.0221(2) Uani 1 1 d .
H25A H 0.5255 1.4390 0.9417 0.026 Uiso 1 1 calc R
C26 C 0.41308(8) 1.41400(12) 0.91469(9) 0.0246(2) Uani 1 1 d .
H26A H 0.3948 1.4486 0.9694 0.029 Uiso 1 1 calc R
C27 C 0.36247(7) 1.36917(12) 0.84914(10) 0.0235(2) Uani 1 1 d .
H27A H 0.3099 1.3748 0.8594 0.028 Uiso 1 1 calc R
C28 C 0.38948(7) 1.31585(11) 0.76825(9) 0.02085(19) Uani 1 1 d .
C29 C 0.33537(8) 1.26662(15) 0.69601(11) 0.0304(3) Uani 1 1 d .
H29A H 0.3643 1.2331 0.6452 0.046 Uiso 1 1 calc R
H29B H 0.3032 1.3335 0.6743 0.046 Uiso 1 1 calc R
H29C H 0.3040 1.2019 0.7223 0.046 Uiso 1 1 calc R

loop_
_atom_site_aniso_label
_atom_site_aniso_U_11
_atom_site_aniso_U_22
_atom_site_aniso_U_33
_atom_site_aniso_U_23
_atom_site_aniso_U_13
_atom_site_aniso_U_12
B1 0.0153(4) 0.0156(4) 0.0143(5) -0.0005(3) -0.0005(3) 0.0001(3)
F2 0.0290(4) 0.0182(3) 0.0231(3) -0.0019(3) -0.0025(3) -0.0049(2)
F3 0.0471(5) 0.0291(4) 0.0222(4) -0.0127(3) -0.0054(4) 0.0054(3)
F4 0.0501(6) 0.0497(5) 0.0153(4) -0.0020(4) 0.0090(4) 0.0070(4)
F5 0.0352(4) 0.0371(4) 0.0263(4) 0.0104(3) 0.0090(3) -0.0045(3)
F6 0.0317(4) 0.0194(3) 0.0230(4) -0.0002(3) 0.0016(3) -0.0070(3)
F8 0.0235(3) 0.0192(3) 0.0325(4) -0.0038(3) -0.0068(3) -0.0016(2)
F9 0.0200(3) 0.0407(5) 0.0335(5) -0.0007(4) -0.0094(3) 0.0025(3)
F10 0.0277(4) 0.0302(4) 0.0451(6) 0.0094(4) -0.0013(4) 0.0137(3)
F11 0.0366(5) 0.0164(3) 0.0524(6) -0.0049(4) -0.0015(4) 0.0063(3)
F12 0.0267(4) 0.0201(3) 0.0359(5) -0.0086(3) -0.0079(3) 0.0006(3)
F14 0.0241(3) 0.0237(3) 0.0276(4) 0.0039(3) 0.0081(3) 0.0085(3)
F15 0.0307(4) 0.0316(4) 0.0301(4) 0.0052(3) 0.0161(3) 0.0006(3)
F16 0.0410(5) 0.0230(3) 0.0260(4) 0.0103(3) 0.0044(3) -0.0035(3)
F17 0.0360(4) 0.0182(3) 0.0293(4) 0.0031(3) 0.0030(3) 0.0086(3)
F18 0.0199(3) 0.0213(3) 0.0218(3) 0.0008(3) 0.0050(2) 0.0034(2)
N1 0.0204(4) 0.0159(3) 0.0170(4) -0.0003(3) -0.0003(3) 0.0002(3)
O1 0.0155(3) 0.0185(3) 0.0166(3) -0.0032(3) -0.0018(3) 0.0014(2)
C1 0.0179(4) 0.0152(3) 0.0140(4) 0.0001(3) -0.0006(3) 0.0015(3)
C2 0.0209(4) 0.0177(4) 0.0151(4) -0.0007(3) -0.0016(3) 0.0009(3)
C3 0.0284(5) 0.0229(5) 0.0157(5) -0.0043(4) -0.0022(4) 0.0064(4)
C4 0.0302(6) 0.0316(6) 0.0140(5) -0.0002(4) 0.0027(4) 0.0086(4)
C5 0.0227(5) 0.0268(5) 0.0177(5) 0.0049(4) 0.0039(4) 0.0032(4)
C6 0.0190(4) 0.0179(4) 0.0156(4) 0.0012(3) 0.0006(3) 0.0007(3)
C7 0.0161(4) 0.0155(3) 0.0151(4) 0.0006(3) 0.0006(3) 0.0001(3)
C8 0.0171(4) 0.0181(4) 0.0187(4) 0.0008(3) -0.0006(3) 0.0002(3)
C9 0.0171(4) 0.0250(5) 0.0204(5) 0.0021(4) -0.0009(4) 0.0025(3)
C10 0.0198(5) 0.0224(5) 0.0264(6) 0.0061(4) 0.0025(4) 0.0059(4)
C11 0.0245(5) 0.0154(4) 0.0271(6) 0.0012(4) 0.0023(4) 0.0047(3)
C12 0.0190(4) 0.0162(4) 0.0208(5) 0.0003(3) -0.0002(4) 0.0018(3)
C13 0.0153(4) 0.0163(4) 0.0153(4) 0.0009(3) 0.0000(3) 0.0000(3)
C14 0.0172(4) 0.0180(4) 0.0164(4) 0.0004(3) 0.0008(3) 0.0016(3)
C15 0.0200(5) 0.0228(4) 0.0168(5) 0.0019(4) 0.0034(4) -0.0019(3)
C16 0.0257(5) 0.0180(4) 0.0174(5) 0.0039(4) -0.0001(4) -0.0031(4)
C17 0.0233(5) 0.0161(4) 0.0181(5) 0.0012(3) -0.0006(4) 0.0016(3)
C18 0.0172(4) 0.0176(4) 0.0155(4) 0.0007(3) 0.0009(3) 0.0011(3)
C19 0.0168(4) 0.0192(4) 0.0160(4) -0.0022(3) -0.0015(3) 0.0013(3)
C20 0.0172(4) 0.0221(4) 0.0170(4) 0.0001(4) -0.0002(3) -0.0017(3)
C21 0.0239(5) 0.0175(4) 0.0178(5) 0.0002(3) -0.0017(4) -0.0026(3)
C22 0.0271(5) 0.0168(4) 0.0166(4) -0.0017(3) 0.0017(4) 0.0001(4)
C23 0.0206(5) 0.0280(5) 0.0226(5) 0.0013(4) -0.0005(4) 0.0014(4)
C24 0.0208(4) 0.0162(4) 0.0170(4) 0.0009(3) -0.0013(4) 0.0007(3)
C25 0.0253(5) 0.0222(4) 0.0186(5) -0.0030(4) -0.0020(4) 0.0013(4)
C26 0.0277(5) 0.0243(5) 0.0218(6) -0.0033(4) 0.0029(4) 0.0035(4)
C27 0.0221(5) 0.0234(5) 0.0251(6) 0.0000(4) 0.0017(4) 0.0012(4)
C28 0.0206(4) 0.0212(4) 0.0207(5) -0.0001(4) -0.0019(4) -0.0006(4)
C29 0.0243(6) 0.0383(7) 0.0285(7) -0.0046(5) -0.0057(5) -0.0045(5)

loop_
_atom_type_symbol
_atom_type_description
_atom_type_scat_dispersion_real
_atom_type_scat_dispersion_imag
_atom_type_scat_source
C C 0.0033 0.0016 'International Tables Vol C Tables 4.2.6.8 and 6.1.1.4'
H H 0.0000 0.0000 'International Tables Vol C Tables 4.2.6.8 and 6.1.1.4'
B B 0.0013 0.0007 'International Tables Vol C Tables 4.2.6.8 and 6.1.1.4'
N N 0.0061 0.0033 'International Tables Vol C Tables 4.2.6.8 and 6.1.1.4'
O O 0.0106 0.0060 'International Tables Vol C Tables 4.2.6.8 and 6.1.1.4'
F F 0.0171 0.0103 'International Tables Vol C Tables 4.2.6.8 and 6.1.1.4'

loop_
_geom_angle_atom_site_label_1
_geom_angle_atom_site_label_2
_geom_angle_atom_site_label_3
_geom_angle
O1 B1 C7 108.53(8)
O1 B1 C13 106.65(9)
C7 B1 C13 113.07(8)
O1 B1 C1 111.57(9)
C7 B1 C1 102.68(8)
C13 B1 C1 114.30(8)
C24 N1 C28 122.05(10)
C24 N1 C22 118.86(10)
C28 N1 C22 119.09(10)
C19 O1 B1 119.01(8)
C2 C1 C6 112.98(10)
C2 C1 B1 127.78(9)
C6 C1 B1 119.04(9)
F2 C2 C1 120.93(10)
F2 C2 C3 114.81(10)
C1 C2 C3 124.25(11)
F3 C3 C4 119.93(12)
F3 C3 C2 120.08(12)
C4 C3 C2 119.99(11)
F4 C4 C5 120.91(13)
F4 C4 C3 120.65(13)
C5 C4 C3 118.43(11)
F5 C5 C4 119.76(12)
F5 C5 C6 120.46(12)
C4 C5 C6 119.78(11)
F6 C6 C5 115.17(10)
F6 C6 C1 120.28(10)
C5 C6 C1 124.54(11)
C12 C7 C8 113.70(10)
C12 C7 B1 126.06(9)
C8 C7 B1 119.76(9)
F8 C8 C9 116.29(10)
F8 C8 C7 119.08(9)
C9 C8 C7 124.64(10)
F9 C9 C10 119.94(11)
F9 C9 C8 120.71(11)
C10 C9 C8 119.35(11)
F10 C10 C11 121.03(12)
F10 C10 C9 120.19(12)
C11 C10 C9 118.78(10)
F11 C11 C10 119.76(11)
F11 C11 C12 120.11(12)
C10 C11 C12 120.12(11)
F12 C12 C7 121.98(10)
F12 C12 C11 114.62(10)
C7 C12 C11 123.40(11)
C14 C13 C18 113.17(9)
C14 C13 B1 123.23(9)
C18 C13 B1 122.74(9)
F14 C14 C15 114.51(10)
F14 C14 C13 121.09(10)
C15 C14 C13 124.39(10)
F15 C15 C16 119.98(10)
F15 C15 C14 120.29(10)
C16 C15 C14 119.73(11)
F16 C16 C15 120.81(11)
F16 C16 C17 120.42(11)
C15 C16 C17 118.77(10)
F17 C17 C16 119.83(10)
F17 C17 C18 120.43(11)
C16 C17 C18 119.75(10)
F18 C18 C17 115.61(9)
F18 C18 C13 120.22(9)
C17 C18 C13 124.17(10)
O1 C19 C20 108.14(9)
C19 C20 C21 112.71(9)
C22 C21 C20 110.92(9)
N1 C22 C21 112.19(9)
N1 C24 C25 118.99(11)
N1 C24 C23 120.40(11)
C25 C24 C23 120.61(11)
C26 C25 C24 120.15(12)
C27 C26 C25 119.59(12)
C26 C27 C28 120.40(12)
N1 C28 C27 118.77(11)
N1 C28 C29 120.00(12)
C27 C28 C29 121.23(12)

loop_
_geom_bond_atom_site_label_1
_geom_bond_atom_site_label_2
_geom_bond_distance
B1 O1 1.4584(14)
B1 C7 1.6575(15)
B1 C13 1.6670(15)
B1 C1 1.6711(16)
F2 C2 1.3540(14)
F3 C3 1.3468(15)
F4 C4 1.3401(16)
F5 C5 1.3459(16)
F6 C6 1.3502(13)
F8 C8 1.3459(13)
F9 C9 1.3440(15)
F10 C10 1.3431(14)
F11 C11 1.3445(14)
F12 C12 1.3495(14)
F14 C14 1.3555(12)
F15 C15 1.3497(14)
F16 C16 1.3393(13)
F17 C17 1.3351(13)
F18 C18 1.3483(13)
N1 C24 1.3667(15)
N1 C28 1.3690(16)
N1 C22 1.4843(16)
O1 C19 1.4122(13)
C1 C2 1.3887(15)
C1 C6 1.3957(15)
C2 C3 1.3920(17)
C3 C4 1.378(2)
C4 C5 1.3749(19)
C5 C6 1.3882(17)
C7 C12 1.3902(15)
C7 C8 1.3927(15)
C8 C9 1.3823(15)
C9 C10 1.3796(17)
C10 C11 1.3767(19)
C11 C12 1.3944(15)
C13 C14 1.3913(15)
C13 C18 1.3970(14)
C14 C15 1.3907(16)
C15 C16 1.3728(17)
C16 C17 1.3807(17)
C17 C18 1.3876(15)
C19 C20 1.5216(15)
C20 C21 1.5313(17)
C21 C22 1.5286(17)
C23 C24 1.4925(17)
C24 C25 1.3842(17)
C25 C26 1.3840(18)
C26 C27 1.3809(19)
C27 C28 1.3840(19)
C28 C29 1.5028(19)
